data_7159695
loop_
_publ_author_name
'Das, Sribash'
'Karn, Rama'
'Kumar, Mohit'
'Srimayee, Soumya'
'Manna, Debasis'

_publ_section_title
;
 A chloride-responsive molecular switch: driving ion transport and
 empowering antibacterial properties.
;
_journal_issue 1
_journal_name_full 'Organic &amp; biomolecular chemistry'
_journal_page_first 114
_journal_page_last 119
_journal_paper_doi 10.1039/d3ob01826a
_journal_volume 22
_journal_year 2023
_chemical_absolute_configuration syn
_chemical_compound_source SYNTHESIS
_chemical_formula_moiety 'C23 H15 F6 N5 S  '
_chemical_formula_sum 'C23 H15 F6 N5 S'
_chemical_formula_weight 507.46
_space_group_crystal_system monoclinic
_space_group_IT_number 15
_space_group_name_Hall '-C 2yc'
_space_group_name_H-M_alt 'C 1 2/c 1'
_atom_sites_solution_hydrogens geom
_audit_creation_method SHELXL-2018/3
_audit_update_record
;
2023-07-05 deposited with the CCDC.	2023-11-22 downloaded from the CCDC.
;
_cell_angle_alpha 90
_cell_angle_beta 102.969(5)
_cell_angle_gamma 90
_cell_formula_units_Z 8
_cell_length_a 26.509(6)
_cell_length_b 8.6693(18)
_cell_length_c 19.550(4)
_cell_measurement_reflns_used 9992
_cell_measurement_temperature 293(2)
_cell_measurement_theta_max 25.54
_cell_measurement_theta_min 2.35
_cell_volume 4378.3(16)
_computing_cell_refinement 'Bruker SAINT'
_computing_data_collection 'Bruker APEX2'
_computing_data_reduction 'Bruker SAINT'
_computing_molecular_graphics 'Bruker SHELXTL'
_computing_publication_material 'Bruker SHELXTL'
_computing_structure_refinement 'SHELXL-2018/3 (Sheldrick, 2018)'
_computing_structure_solution 'SHELXT 2018/2 (Sheldrick, 2018)'
_diffrn_ambient_temperature 293(2)
_diffrn_measured_fraction_theta_full 0.999
_diffrn_measured_fraction_theta_max 0.999
_diffrn_measurement_device_type 'Bruker APEX-II CCD'
_diffrn_measurement_method '\f and \w scans'
_diffrn_radiation_probe x-ray
_diffrn_radiation_type MoK\a
_diffrn_radiation_wavelength 0.71073
_diffrn_reflns_av_R_equivalents 0.0640
_diffrn_reflns_av_unetI/netI 0.0410
_diffrn_reflns_Laue_measured_fraction_full 0.999
_diffrn_reflns_Laue_measured_fraction_max 0.999
_diffrn_reflns_limit_h_max 31
_diffrn_reflns_limit_h_min -31
_diffrn_reflns_limit_k_max 10
_diffrn_reflns_limit_k_min -10
_diffrn_reflns_limit_l_max 23
_diffrn_reflns_limit_l_min -23
_diffrn_reflns_number 49032
_diffrn_reflns_point_group_measured_fraction_full 0.999
_diffrn_reflns_point_group_measured_fraction_max 0.999
_diffrn_reflns_theta_full 25.000
_diffrn_reflns_theta_max 25.000
_diffrn_reflns_theta_min 2.138
_exptl_absorpt_coefficient_mu 0.222
_exptl_absorpt_correction_type none
_exptl_crystal_colour YELLOW
_exptl_crystal_density_diffrn 1.540
_exptl_crystal_description ROD
_exptl_crystal_F_000 2064
_exptl_crystal_recrystallization_method 'SLOW EVAPORATION OF COMPOUND SOLUTION IN METHANOL- ACETONITRILE SOLVENT MIXTUR'
_exptl_crystal_size_max 0.12
_exptl_crystal_size_mid 0.080
_exptl_crystal_size_min 0.060
_exptl_transmission_factor_max 0.7453
_exptl_transmission_factor_min 0.6907
_refine_diff_density_max 0.737
_refine_diff_density_min -0.460
_refine_diff_density_rms 0.062
_refine_ls_extinction_method none
_refine_ls_goodness_of_fit_ref 1.201
_refine_ls_hydrogen_treatment constr
_refine_ls_matrix_type full
_refine_ls_number_parameters 304
_refine_ls_number_reflns 3865
_refine_ls_number_restraints 0
_refine_ls_restrained_S_all 1.201
_refine_ls_R_factor_all 0.1474
_refine_ls_R_factor_gt 0.1085
_refine_ls_shift/su_max 0.000
_refine_ls_shift/su_mean 0.000
_refine_ls_structure_factor_coef Fsqd
_refine_ls_weighting_details 'w=1/[\s^2^(Fo^2^)+32.2780P] where P=(Fo^2^+2Fc^2^)/3'
_refine_ls_weighting_scheme calc
_refine_ls_wR_factor_gt 0.1654
_refine_ls_wR_factor_ref 0.1844
_reflns_Friedel_coverage 0.000
_reflns_number_gt 2771
_reflns_number_total 3865
_reflns_threshold_expression 'I > 2\s(I)'
_cod_data_source_file d3ob01826a2.cif
_cod_data_source_block shelx
_cod_depositor_comments 'Adding full bibliography for 7159695--7159696.cif.'
_cod_original_sg_symbol_Hall '-C 2yn'
_cod_original_sg_symbol_H-M 'C 2/c'
_cod_original_formula_sum 'C23 H15 F6 N5 S  '
_cod_database_code 7159695
_shelx_shelxl_version_number 2018/3
_shelx_space_group_comment
;
The symmetry employed for this shelxl refinement is uniquely defined
by the following loop, which should always be used as a source of
symmetry information in preference to the above space-group names.
They are only intended as comments.
;
_shelx_estimated_absorpt_t_min 0.176
_shelx_estimated_absorpt_t_max 0.987

loop_
_space_group_symop_operation_xyz
'x, y, z'
'-x, y, -z+1/2'
'x+1/2, y+1/2, z'
'-x+1/2, y+1/2, -z+1/2'
'-x, -y, -z'
'x, -y, z-1/2'
'-x+1/2, -y+1/2, -z'
'x+1/2, -y+1/2, z-1/2'

loop_
_atom_site_label
_atom_site_type_symbol
_atom_site_fract_x
_atom_site_fract_y
_atom_site_fract_z
_atom_site_U_iso_or_equiv
_atom_site_adp_type
_atom_site_occupancy
_atom_site_site_symmetry_order
_atom_site_calc_flag
_atom_site_refinement_flags_posn
_atom_site_refinement_flags_adp
_atom_site_refinement_flags_occupancy
_atom_site_disorder_assembly
_atom_site_disorder_group
S1 S 0.53892(6) 0.7155(2) 0.54255(8) 0.060 Uani 1 1 d . . . . .
N5 N 0.55161(17) 0.5487(5) 0.4362(2) 0.049 Uani 1 1 d . . . . .
H5 H 0.534124 0.483444 0.454662 0.059 Uiso 1 1 calc R U . . .
N4 N 0.60426(17) 0.7599(5) 0.4564(2) 0.0530(13) Uani 1 1 d . . . . .
H4 H 0.619578 0.712667 0.428051 0.064 Uiso 1 1 calc R U . . .
F4 F 0.5571(2) 0.0394(4) 0.3179(2) 0.1076(16) Uani 1 1 d . . . . .
F5 F 0.5603(2) 0.0942(5) 0.2135(2) 0.126(2) Uani 1 1 d . . . . .
N1 N 0.68723(18) 0.7045(7) 0.4100(3) 0.0651(15) Uani 1 1 d . . . . .
F6 F 0.6277(2) 0.0934(5) 0.2939(3) 0.1260(19) Uani 1 1 d . . . . .
F2 F 0.61710(19) 0.7747(6) 0.2269(3) 0.1259(19) Uani 1 1 d . . . . .
C16 C 0.56095(19) 0.5051(6) 0.3706(3) 0.0410(12) Uani 1 1 d . . . . .
F1 F 0.5418(2) 0.7636(6) 0.1809(3) 0.132(2) Uani 1 1 d . . . . .
C17 C 0.56577(18) 0.6109(6) 0.3193(3) 0.0420(13) Uani 1 1 d . . . . .
H17 H 0.563402 0.716041 0.327553 0.050 Uiso 1 1 calc R U . . .
C18 C 0.5742(2) 0.5591(6) 0.2557(3) 0.0446(13) Uani 1 1 d . . . . .
C20 C 0.5710(2) 0.3001(6) 0.2927(3) 0.0489(14) Uani 1 1 d . . . . .
C15 C 0.5661(2) 0.6781(6) 0.4745(3) 0.0463(14) Uani 1 1 d . . . . .
C21 C 0.5630(2) 0.3487(6) 0.3567(3) 0.0480(14) Uani 1 1 d . . . . .
H21 H 0.559026 0.276744 0.390314 0.058 Uiso 1 1 calc R U . . .
C14 C 0.6236(2) 0.9088(7) 0.4754(3) 0.0542(15) Uani 1 1 d . . . . .
C19 C 0.5766(2) 0.4040(6) 0.2416(3) 0.0496(14) Uani 1 1 d . . . . .
H19 H 0.581920 0.370178 0.198640 0.059 Uiso 1 1 calc R U . . .
C22 C 0.5818(3) 0.6734(7) 0.2027(3) 0.0621(17) Uani 1 1 d . . . . .
F3 F 0.5917(3) 0.6161(5) 0.1479(3) 0.196(4) Uani 1 1 d . . . . .
C8 C 0.7039(2) 0.8447(10) 0.4281(3) 0.0666(19) Uani 1 1 d . . . . .
N2 N 0.7491(2) 0.9056(9) 0.4200(3) 0.093(2) Uani 1 1 d . . . . .
C9 C 0.6719(2) 0.9489(8) 0.4612(3) 0.0642(18) Uani 1 1 d . . . . .
C13 C 0.5955(3) 1.0177(8) 0.5034(3) 0.0692(19) Uani 1 1 d . . . . .
H13 H 0.563207 0.991722 0.511255 0.083 Uiso 1 1 calc R U . . .
C23 C 0.5774(3) 0.1324(7) 0.2794(4) 0.071(2) Uani 1 1 d . . . . .
C1 C 0.7177(2) 0.6101(11) 0.3794(3) 0.074(2) Uani 1 1 d . . . . .
C12 C 0.6147(4) 1.1628(9) 0.5196(3) 0.086(2) Uani 1 1 d . . . . .
H12 H 0.595825 1.233754 0.539225 0.103 Uiso 1 1 calc R U . . .
C2 C 0.7014(3) 0.4603(11) 0.3601(4) 0.088(2) Uani 1 1 d . . . . .
H2 H 0.670416 0.424127 0.369003 0.106 Uiso 1 1 calc R U . . .
C7 C 0.7792(3) 0.8159(15) 0.3918(4) 0.107(4) Uani 1 1 d . . . . .
C10 C 0.6890(3) 1.0990(10) 0.4782(4) 0.090(3) Uani 1 1 d . . . . .
H10 H 0.720718 1.128784 0.469451 0.108 Uiso 1 1 calc R U . . .
C11 C 0.6617(4) 1.2045(10) 0.5070(4) 0.102(3) Uani 1 1 d . . . . .
H11 H 0.674758 1.303185 0.517951 0.122 Uiso 1 1 calc R U . . .
C6 C 0.7645(3) 0.6634(13) 0.3676(4) 0.093(3) Uani 1 1 d . . . . .
C3 C 0.7306(3) 0.3659(12) 0.3282(4) 0.116(3) Uani 1 1 d . . . . .
H3 H 0.719666 0.265963 0.315234 0.140 Uiso 1 1 calc R U . . .
N3 N 0.8253(3) 0.8754(12) 0.3844(4) 0.155(4) Uani 1 1 d . . . . .
H3A H 0.833759 0.968142 0.397862 0.186 Uiso 1 1 calc R U . . .
H3B H 0.845847 0.820243 0.366202 0.186 Uiso 1 1 calc R U . . .
C5 C 0.7940(4) 0.5639(17) 0.3348(6) 0.131(5) Uani 1 1 d . . . . .
H5A H 0.825501 0.597504 0.326718 0.157 Uiso 1 1 calc R U . . .
C4 C 0.7772(5) 0.4223(18) 0.3153(6) 0.144(5) Uani 1 1 d . . . . .
H4A H 0.796741 0.359443 0.292711 0.173 Uiso 1 1 calc R U . . .

loop_
_atom_site_aniso_label
_atom_site_aniso_U_11
_atom_site_aniso_U_22
_atom_site_aniso_U_33
_atom_site_aniso_U_23
_atom_site_aniso_U_13
_atom_site_aniso_U_12
S1 0.073 0.067 0.053 -0.009 0.042 -0.010
N5 0.061 0.045 0.052 -0.006 0.035 -0.014
N4 0.055(3) 0.062(3) 0.050(3) -0.013(2) 0.031(2) -0.014(2)
F4 0.184(5) 0.043(2) 0.116(3) 0.006(2) 0.078(3) -0.006(3)
F5 0.259(7) 0.050(2) 0.066(3) -0.019(2) 0.028(3) 0.000(3)
N1 0.043(3) 0.100(5) 0.057(3) 0.004(3) 0.021(2) -0.011(3)
F6 0.132(4) 0.070(3) 0.185(5) -0.016(3) 0.056(4) 0.029(3)
F2 0.126(4) 0.130(4) 0.122(4) 0.040(3) 0.028(3) -0.070(4)
C16 0.042(3) 0.044(3) 0.045(3) -0.005(3) 0.024(2) -0.006(2)
F1 0.112(4) 0.117(4) 0.167(5) 0.088(4) 0.035(3) 0.002(3)
C17 0.042(3) 0.039(3) 0.053(3) -0.005(3) 0.026(3) -0.005(2)
C18 0.051(3) 0.042(3) 0.047(3) 0.001(3) 0.026(3) -0.007(3)
C20 0.060(4) 0.036(3) 0.056(4) -0.002(3) 0.023(3) -0.002(3)
C15 0.046(3) 0.053(4) 0.044(3) 0.000(3) 0.018(3) 0.000(3)
C21 0.057(4) 0.045(3) 0.049(3) 0.004(3) 0.028(3) 0.000(3)
C14 0.064(4) 0.065(4) 0.033(3) 0.000(3) 0.009(3) -0.023(3)
C19 0.064(4) 0.044(3) 0.048(3) -0.007(3) 0.028(3) -0.008(3)
C22 0.084(5) 0.047(4) 0.065(4) 0.001(3) 0.040(4) -0.008(4)
F3 0.475(12) 0.054(3) 0.124(4) 0.016(3) 0.206(6) 0.019(5)
C8 0.046(4) 0.112(6) 0.041(3) 0.014(4) 0.009(3) -0.022(4)
N2 0.055(4) 0.149(6) 0.075(4) 0.023(4) 0.018(3) -0.038(4)
C9 0.065(4) 0.087(5) 0.039(3) 0.000(3) 0.009(3) -0.033(4)
C13 0.100(5) 0.062(4) 0.051(4) -0.015(3) 0.029(4) -0.018(4)
C23 0.110(6) 0.041(4) 0.073(5) 0.000(3) 0.045(4) 0.002(4)
C1 0.036(3) 0.134(7) 0.058(4) 0.018(5) 0.021(3) 0.008(4)
C12 0.134(7) 0.068(5) 0.056(4) -0.013(4) 0.022(4) -0.025(5)
C2 0.059(4) 0.127(8) 0.085(5) -0.002(5) 0.029(4) 0.015(5)
C7 0.047(5) 0.200(12) 0.074(5) 0.050(7) 0.016(4) -0.026(6)
C10 0.093(6) 0.101(7) 0.069(5) 0.005(5) 0.005(4) -0.054(5)
C11 0.140(8) 0.081(6) 0.075(5) -0.016(5) 0.004(5) -0.056(6)
C6 0.042(4) 0.178(10) 0.065(5) 0.037(6) 0.024(4) 0.016(5)
C3 0.087(6) 0.158(9) 0.115(7) -0.014(6) 0.047(5) 0.045(6)
N3 0.077(5) 0.249(11) 0.155(7) 0.044(7) 0.056(5) -0.044(6)
C5 0.069(6) 0.230(14) 0.110(8) 0.060(10) 0.054(6) 0.043(9)
C4 0.105(9) 0.227(15) 0.122(9) 0.035(11) 0.071(8) 0.080(10)

loop_
_atom_type_symbol
_atom_type_description
_atom_type_scat_dispersion_real
_atom_type_scat_dispersion_imag
_atom_type_scat_source
C C 0.0033 0.0016 'International Tables Vol C Tables 4.2.6.8 and 6.1.1.4'
H H 0.0000 0.0000 'International Tables Vol C Tables 4.2.6.8 and 6.1.1.4'
F F 0.0171 0.0103 'International Tables Vol C Tables 4.2.6.8 and 6.1.1.4'
N N 0.0061 0.0033 'International Tables Vol C Tables 4.2.6.8 and 6.1.1.4'
S S 0.1246 0.1234 'International Tables Vol C Tables 4.2.6.8 and 6.1.1.4'

loop_
_geom_angle_atom_site_label_1
_geom_angle_atom_site_label_2
_geom_angle_atom_site_label_3
_geom_angle
_geom_angle_site_symmetry_1
_geom_angle_site_symmetry_3
_geom_angle_publ_flag
C15 N5 C16 129.6(4) . . ?
C15 N5 H5 115.2 . . ?
C16 N5 H5 115.2 . . ?
C15 N4 C14 131.6(5) . . ?
C15 N4 H4 114.2 . . ?
C14 N4 H4 114.2 . . ?
C8 N1 C1 118.2(6) . . ?
C17 C16 C21 119.4(5) . . ?
C17 C16 N5 122.9(5) . . ?
C21 C16 N5 117.6(5) . . ?
C16 C17 C18 119.6(5) . . ?
C16 C17 H17 120.2 . . ?
C18 C17 H17 120.2 . . ?
C19 C18 C17 121.3(5) . . ?
C19 C18 C22 119.6(5) . . ?
C17 C18 C22 119.0(5) . . ?
C19 C20 C21 121.4(5) . . ?
C19 C20 C23 118.4(5) . . ?
C21 C20 C23 120.1(5) . . ?
N4 C15 N5 115.3(4) . . ?
N4 C15 S1 126.0(4) . . ?
N5 C15 S1 118.5(4) . . ?
C20 C21 C16 119.9(5) . . ?
C20 C21 H21 120.1 . . ?
C16 C21 H21 120.1 . . ?
C13 C14 N4 122.1(5) . . ?
C13 C14 C9 120.0(6) . . ?
N4 C14 C9 117.7(6) . . ?
C18 C19 C20 118.4(5) . . ?
C18 C19 H19 120.8 . . ?
C20 C19 H19 120.8 . . ?
F3 C22 F2 107.9(6) . . ?
F3 C22 F1 105.4(7) . . ?
F2 C22 F1 100.4(6) . . ?
F3 C22 C18 114.7(5) . . ?
F2 C22 C18 113.6(6) . . ?
F1 C22 C18 113.5(5) . . ?
N1 C8 N2 125.7(7) . . ?
N1 C8 C9 119.3(5) . . ?
N2 C8 C9 115.0(7) . . ?
C7 N2 C8 117.0(8) . . ?
C10 C9 C14 116.4(7) . . ?
C10 C9 C8 119.0(7) . . ?
C14 C9 C8 124.6(6) . . ?
C12 C13 C14 120.7(7) . . ?
C12 C13 H13 119.7 . . ?
C14 C13 H13 119.7 . . ?
F4 C23 F5 108.5(6) . . ?
F4 C23 F6 103.9(6) . . ?
F5 C23 F6 104.7(6) . . ?
F4 C23 C20 115.2(5) . . ?
F5 C23 C20 113.0(6) . . ?
F6 C23 C20 110.7(6) . . ?
N1 C1 C6 120.4(9) . . ?
N1 C1 C2 119.7(6) . . ?
C6 C1 C2 119.9(8) . . ?
C13 C12 C11 120.6(8) . . ?
C13 C12 H12 119.7 . . ?
C11 C12 H12 119.7 . . ?
C3 C2 C1 120.5(8) . . ?
C3 C2 H2 119.8 . . ?
C1 C2 H2 119.8 . . ?
N2 C7 N3 117.4(11) . . ?
N2 C7 C6 122.5(7) . . ?
N3 C7 C6 120.0(10) . . ?
C11 C10 C9 123.3(7) . . ?
C11 C10 H10 118.4 . . ?
C9 C10 H10 118.4 . . ?
C10 C11 C12 119.0(7) . . ?
C10 C11 H11 120.5 . . ?
C12 C11 H11 120.5 . . ?
C1 C6 C5 118.6(11) . . ?
C1 C6 C7 116.2(8) . . ?
C5 C6 C7 125.2(9) . . ?
C2 C3 C4 118.9(11) . . ?
C2 C3 H3 120.5 . . ?
C4 C3 H3 120.5 . . ?
C7 N3 H3A 120.0 . . ?
C7 N3 H3B 120.0 . . ?
H3A N3 H3B 120.0 . . ?
C4 C5 C6 120.5(11) . . ?
C4 C5 H5A 119.8 . . ?
C6 C5 H5A 119.8 . . ?
C5 C4 C3 121.5(11) . . ?
C5 C4 H4A 119.2 . . ?
C3 C4 H4A 119.2 . . ?

loop_
_geom_bond_atom_site_label_1
_geom_bond_atom_site_label_2
_geom_bond_distance
_geom_bond_site_symmetry_2
_geom_bond_publ_flag
S1 C15 1.681(5) . ?
N5 C15 1.356(7) . ?
N5 C16 1.412(6) . ?
N5 H5 0.8600 . ?
N4 C15 1.346(6) . ?
N4 C14 1.408(7) . ?
N4 H4 0.8600 . ?
F4 C23 1.298(7) . ?
F5 C23 1.308(8) . ?
N1 C8 1.314(8) . ?
N1 C1 1.376(9) . ?
F6 C23 1.343(8) . ?
F2 C22 1.293(7) . ?
C16 C17 1.386(7) . ?
C16 C21 1.386(7) . ?
F1 C22 1.310(8) . ?
C17 C18 1.387(7) . ?
C17 H17 0.9300 . ?
C18 C19 1.377(7) . ?
C18 C22 1.480(8) . ?
C20 C19 1.377(7) . ?
C20 C21 1.380(7) . ?
C20 C23 1.493(8) . ?
C21 H21 0.9300 . ?
C14 C13 1.389(8) . ?
C14 C9 1.413(8) . ?
C19 H19 0.9300 . ?
C22 F3 1.261(7) . ?
C8 N2 1.352(8) . ?
C8 C9 1.483(9) . ?
N2 C7 1.319(12) . ?
C9 C10 1.394(10) . ?
C13 C12 1.367(9) . ?
C13 H13 0.9300 . ?
C1 C6 1.391(9) . ?
C1 C2 1.394(11) . ?
C12 C11 1.370(10) . ?
C12 H12 0.9300 . ?
C2 C3 1.369(10) . ?
C2 H2 0.9300 . ?
C7 N3 1.363(9) . ?
C7 C6 1.429(13) . ?
C10 C11 1.364(11) . ?
C10 H10 0.9300 . ?
C11 H11 0.9300 . ?
C6 C5 1.413(13) . ?
C3 C4 1.403(14) . ?
C3 H3 0.9300 . ?
N3 H3A 0.8600 . ?
N3 H3B 0.8600 . ?
C5 C4 1.332(15) . ?
C5 H5A 0.9300 . ?
C4 H4A 0.9300 . ?

loop_
_geom_hbond_atom_site_label_D
_geom_hbond_atom_site_label_H
_geom_hbond_atom_site_label_A
_geom_hbond_distance_DH
_geom_hbond_distance_HA
_geom_hbond_distance_DA
_geom_hbond_angle_DHA
_geom_hbond_site_symmetry_A
_geom_hbond_publ_flag
C13 H13 S1 0.93 2.59 3.195(7) 123.4 . yes
N4 H4 N1 0.86 1.91 2.605(6) 137.5 . yes
N5 H5 S1 0.86 2.60 3.410(4) 156.6 5_666 yes

loop_
_geom_torsion_atom_site_label_1
_geom_torsion_atom_site_label_2
_geom_torsion_atom_site_label_3
_geom_torsion_atom_site_label_4
_geom_torsion
_geom_torsion_site_symmetry_1
_geom_torsion_site_symmetry_2
_geom_torsion_site_symmetry_3
_geom_torsion_site_symmetry_4
_geom_torsion_publ_flag
C15 N5 C16 C17 -30.7(9) . . . . ?
C15 N5 C16 C21 152.2(6) . . . . ?
C21 C16 C17 C18 -1.9(8) . . . . ?
N5 C16 C17 C18 -179.0(5) . . . . ?
C16 C17 C18 C19 1.5(8) . . . . ?
C16 C17 C18 C22 -177.0(5) . . . . ?
C14 N4 C15 N5 168.5(5) . . . . ?
C14 N4 C15 S1 -16.2(9) . . . . ?
C16 N5 C15 N4 -17.0(8) . . . . ?
C16 N5 C15 S1 167.3(4) . . . . ?
C19 C20 C21 C16 -0.6(9) . . . . ?
C23 C20 C21 C16 175.3(6) . . . . ?
C17 C16 C21 C20 1.5(8) . . . . ?
N5 C16 C21 C20 178.7(5) . . . . ?
C15 N4 C14 C13 -18.7(9) . . . . ?
C15 N4 C14 C9 165.1(6) . . . . ?
C17 C18 C19 C20 -0.6(9) . . . . ?
C22 C18 C19 C20 177.9(6) . . . . ?
C21 C20 C19 C18 0.1(9) . . . . ?
C23 C20 C19 C18 -175.8(6) . . . . ?
C19 C18 C22 F3 -1.9(10) . . . . ?
C17 C18 C22 F3 176.7(7) . . . . ?
C19 C18 C22 F2 -126.7(6) . . . . ?
C17 C18 C22 F2 51.9(8) . . . . ?
C19 C18 C22 F1 119.4(7) . . . . ?
C17 C18 C22 F1 -62.0(8) . . . . ?
C1 N1 C8 N2 -0.7(9) . . . . ?
C1 N1 C8 C9 -180.0(5) . . . . ?
N1 C8 N2 C7 -0.4(10) . . . . ?
C9 C8 N2 C7 178.9(6) . . . . ?
C13 C14 C9 C10 1.4(9) . . . . ?
N4 C14 C9 C10 177.6(5) . . . . ?
C13 C14 C9 C8 -176.8(6) . . . . ?
N4 C14 C9 C8 -0.5(9) . . . . ?
N1 C8 C9 C10 -178.0(6) . . . . ?
N2 C8 C9 C10 2.6(9) . . . . ?
N1 C8 C9 C14 0.2(9) . . . . ?
N2 C8 C9 C14 -179.2(6) . . . . ?
N4 C14 C13 C12 -178.2(6) . . . . ?
C9 C14 C13 C12 -2.1(9) . . . . ?
C19 C20 C23 F4 -160.4(6) . . . . ?
C21 C20 C23 F4 23.6(10) . . . . ?
C19 C20 C23 F5 -34.9(9) . . . . ?
C21 C20 C23 F5 149.1(6) . . . . ?
C19 C20 C23 F6 82.1(8) . . . . ?
C21 C20 C23 F6 -93.9(7) . . . . ?
C8 N1 C1 C6 -0.6(9) . . . . ?
C8 N1 C1 C2 179.4(6) . . . . ?
C14 C13 C12 C11 1.4(11) . . . . ?
N1 C1 C2 C3 178.5(7) . . . . ?
C6 C1 C2 C3 -1.4(12) . . . . ?
C8 N2 C7 N3 -179.0(6) . . . . ?
C8 N2 C7 C6 2.7(11) . . . . ?
C14 C9 C10 C11 -0.1(11) . . . . ?
C8 C9 C10 C11 178.2(7) . . . . ?
C9 C10 C11 C12 -0.6(13) . . . . ?
C13 C12 C11 C10 -0.1(12) . . . . ?
N1 C1 C6 C5 -178.7(7) . . . . ?
C2 C1 C6 C5 1.2(11) . . . . ?
N1 C1 C6 C7 2.7(10) . . . . ?
C2 C1 C6 C7 -177.4(7) . . . . ?
N2 C7 C6 C1 -3.9(12) . . . . ?
N3 C7 C6 C1 177.9(7) . . . . ?
N2 C7 C6 C5 177.6(8) . . . . ?
N3 C7 C6 C5 -0.6(13) . . . . ?
C1 C2 C3 C4 0.1(13) . . . . ?
C1 C6 C5 C4 0.3(16) . . . . ?
C7 C6 C5 C4 178.8(11) . . . . ?
C6 C5 C4 C3 -2(2) . . . . ?
C2 C3 C4 C5 1.4(18) . . . . ?
